data_7001331
loop_
_publ_author_name
'Nayek, Hari Pada'
'Niedermeyer, Heiko'
'Dehnen, Stefanie'

_publ_section_title
;
 Synthesis and properties of the tetranuclear palladium
 chalcogenolato-acetato complex [Pd(SePh)(OOCCH3)]4 with Pd--Pd
 bonding: an experimental and theoretical study
;
_journal_issue 21
_journal_name_full 'Dalton Transactions'
_journal_page_first 4208
_journal_page_last 4212
_journal_paper_doi 10.1039/b901126a
_journal_year 2009
_chemical_formula_moiety 'C32 H32 O8 Pd4 Se4'
_chemical_formula_sum 'C32 H32 O8 Pd4 Se4'
_chemical_formula_weight 1286.02
_chemical_name_systematic
;
?
;
_space_group_IT_number 14
_symmetry_cell_setting monoclinic
_symmetry_space_group_name_Hall '-P 2yn'
_symmetry_space_group_name_H-M 'P 1 21/n 1'
_atom_sites_solution_hydrogens geom
_atom_sites_solution_primary direct
_atom_sites_solution_secondary difmap
_audit_creation_method SHELXL-97
_cell_angle_alpha 90.00
_cell_angle_beta 96.985(9)
_cell_angle_gamma 90.00
_cell_formula_units_Z 2
_cell_length_a 8.0459(8)
_cell_length_b 11.531(2)
_cell_length_c 19.482(2)
_cell_measurement_reflns_used 3196
_cell_measurement_temperature 100(2)
_cell_measurement_theta_max 26.25
_cell_measurement_theta_min 2.055
_cell_volume 1794.1(4)
_computing_cell_refinement 'XAREA 1.38 (Stoe 2006)'
_computing_data_collection 'XAREA 1.38 (Stoe 2006)'
_computing_data_reduction 'XAREA 1.38 (Stoe 2006)'
_computing_molecular_graphics 'DIAMOND 3.1d (Crystal Impact 2006)'
_computing_structure_refinement 'SHELXL-97 (Sheldrick, 1997)'
_computing_structure_solution 'SHELXS-97 (Sheldrick, 1990)'
_diffrn_ambient_temperature 100(2)
_diffrn_measured_fraction_theta_full 0.943
_diffrn_measured_fraction_theta_max 0.943
_diffrn_measurement_device_type 'IPDS-II (Stoe)'
_diffrn_measurement_method omega-scans
_diffrn_radiation_monochromator graphite
_diffrn_radiation_source 'fine-focus sealed tube'
_diffrn_radiation_type MoK\a
_diffrn_radiation_wavelength 0.71073
_diffrn_reflns_av_R_equivalents 0.1154
_diffrn_reflns_av_sigmaI/netI 0.2000
_diffrn_reflns_limit_h_max 6
_diffrn_reflns_limit_h_min -9
_diffrn_reflns_limit_k_max 10
_diffrn_reflns_limit_k_min -13
_diffrn_reflns_limit_l_max 23
_diffrn_reflns_limit_l_min -23
_diffrn_reflns_number 5401
_diffrn_reflns_theta_full 25.00
_diffrn_reflns_theta_max 25.00
_diffrn_reflns_theta_min 2.06
_exptl_absorpt_coefficient_mu 6.079
_exptl_absorpt_correction_type none
_exptl_crystal_colour red
_exptl_crystal_density_diffrn 2.381
_exptl_crystal_density_method 'not measured'
_exptl_crystal_description block
_exptl_crystal_F_000 1216
_exptl_crystal_size_max 0.08
_exptl_crystal_size_mid 0.06
_exptl_crystal_size_min 0.06
_refine_diff_density_max 1.554
_refine_diff_density_min -3.372
_refine_diff_density_rms 0.275
_refine_ls_extinction_method none
_refine_ls_goodness_of_fit_ref 0.874
_refine_ls_hydrogen_treatment none
_refine_ls_matrix_type full
_refine_ls_number_parameters 219
_refine_ls_number_reflns 2989
_refine_ls_number_restraints 212
_refine_ls_restrained_S_all 0.845
_refine_ls_R_factor_all 0.1536
_refine_ls_R_factor_gt 0.0682
_refine_ls_shift/su_max 0.000
_refine_ls_shift/su_mean 0.000
_refine_ls_structure_factor_coef Fsqd
_refine_ls_weighting_details 'calc w=1/[\s^2^(Fo^2^)+(0.0765P)^2^+0.0000P] where P=(Fo^2^+2Fc^2^)/3'
_refine_ls_weighting_scheme calc
_refine_ls_wR_factor_gt 0.1467
_refine_ls_wR_factor_ref 0.1797
_reflns_number_gt 1429
_reflns_number_total 2989
_reflns_threshold_expression >2sigma(I)
_cod_data_source_file b901126a.txt
_cod_data_source_block compound1
_cod_original_sg_symbol_H-M 'P 21/n'
_cod_database_code 7001331

loop_
_symmetry_equiv_pos_as_xyz
'x, y, z'
'-x+1/2, y+1/2, -z+1/2'
'-x, -y, -z'
'x-1/2, -y-1/2, z-1/2'

loop_
_atom_site_label
_atom_site_type_symbol
_atom_site_fract_x
_atom_site_fract_y
_atom_site_fract_z
_atom_site_U_iso_or_equiv
_atom_site_adp_type
_atom_site_occupancy
_atom_site_symmetry_multiplicity
_atom_site_calc_flag
_atom_site_refinement_flags
_atom_site_disorder_assembly
_atom_site_disorder_group
Pd1 Pd 0.1355(2) 0.14100(14) 0.06018(6) 0.0296(4) Uani 1 1 d U . .
Pd2 Pd -0.0573(2) 0.15595(14) -0.07313(6) 0.0289(4) Uani 1 1 d U . .
O1 O -0.0037(19) 0.2877(12) 0.0782(6) 0.038(3) Uani 1 1 d U . .
O2 O -0.145(2) 0.3043(12) -0.0293(6) 0.039(3) Uani 1 1 d U . .
O3 O 0.2998(18) 0.2342(13) 0.0089(6) 0.039(3) Uani 1 1 d U . .
O4 O 0.1522(19) 0.2452(13) -0.0972(6) 0.040(3) Uani 1 1 d U . .
Se1 Se -0.0372(3) 0.01831(18) 0.11999(8) 0.0307(5) Uani 1 1 d U . .
Se2 Se 0.2894(3) -0.03399(18) 0.04997(8) 0.0315(5) Uani 1 1 d U . .
C1 C 0.067(3) 0.012(2) 0.2135(8) 0.039(5) Uani 1 1 d U . .
C2 C 0.051(3) -0.088(2) 0.2519(9) 0.039(5) Uani 1 1 d U . .
H011 H -0.0103 -0.1509 0.2321 0.047 Uiso 1 1 calc R . .
C3 C 0.126(3) -0.0943(19) 0.3197(8) 0.039(5) Uani 1 1 d U . .
H015 H 0.1096 -0.1595 0.3460 0.046 Uiso 1 1 calc R . .
C4 C 0.228(3) -0.0038(17) 0.3494(9) 0.033(5) Uani 1 1 d U . .
H006 H 0.2806 -0.0095 0.3946 0.040 Uiso 1 1 calc R . .
C5 C 0.248(3) 0.0904(18) 0.3113(8) 0.033(5) Uani 1 1 d U . .
H013 H 0.3150 0.1506 0.3303 0.040 Uiso 1 1 calc R . .
C6 C 0.168(3) 0.101(2) 0.2420(8) 0.039(5) Uani 1 1 d U . .
H003 H 0.1838 0.1669 0.2163 0.046 Uiso 1 1 calc R . .
C7 C 0.433(3) -0.0087(17) 0.1350(8) 0.032(4) Uani 1 1 d U . .
C8 C 0.444(3) -0.0961(19) 0.1893(8) 0.037(5) Uani 1 1 d U . .
H005 H 0.3818 -0.1642 0.1843 0.044 Uiso 1 1 calc R . .
C9 C 0.552(2) -0.0734(17) 0.2488(8) 0.028(4) Uani 1 1 d U . .
H010 H 0.5628 -0.1282 0.2842 0.033 Uiso 1 1 calc R . .
C10 C 0.645(3) 0.0282(18) 0.2575(9) 0.035(4) Uani 1 1 d U . .
H014 H 0.7131 0.0412 0.2988 0.042 Uiso 1 1 calc R . .
C11 C 0.636(3) 0.1103(19) 0.2056(8) 0.033(4) Uani 1 1 d U . .
H018 H 0.7006 0.1775 0.2110 0.039 Uiso 1 1 calc R . .
C12 C 0.527(3) 0.0895(19) 0.1434(9) 0.039(5) Uani 1 1 d U . .
H019 H 0.5202 0.1440 0.1080 0.047 Uiso 1 1 calc R . .
C13 C -0.106(3) 0.3368(16) 0.0349(8) 0.031(5) Uani 1 1 d U . .
C14 C -0.192(3) 0.442(2) 0.0561(10) 0.046(6) Uani 1 1 d U . .
H01A H -0.2750 0.4203 0.0850 0.069 Uiso 1 1 calc R . .
H01B H -0.2444 0.4813 0.0158 0.069 Uiso 1 1 calc R . .
H01C H -0.1115 0.4927 0.0813 0.069 Uiso 1 1 calc R . .
C15 C 0.284(3) 0.264(2) -0.0558(10) 0.042(5) Uani 1 1 d U . .
C16 C 0.429(3) 0.3206(18) -0.0825(10) 0.038(4) Uani 1 1 d U . .
H01D H 0.4037 0.3341 -0.1312 0.057 Uiso 1 1 calc R . .
H01E H 0.5256 0.2711 -0.0743 0.057 Uiso 1 1 calc R . .
H01F H 0.4527 0.3932 -0.0591 0.057 Uiso 1 1 calc R . .

loop_
_atom_site_aniso_label
_atom_site_aniso_U_11
_atom_site_aniso_U_22
_atom_site_aniso_U_33
_atom_site_aniso_U_23
_atom_site_aniso_U_13
_atom_site_aniso_U_12
Pd1 0.0323(9) 0.0304(8) 0.0250(6) 0.0005(6) -0.0010(6) 0.0039(8)
Pd2 0.0324(9) 0.0313(9) 0.0226(6) -0.0030(6) 0.0010(6) 0.0020(8)
O1 0.053(9) 0.029(6) 0.030(5) 0.007(5) -0.007(5) 0.018(6)
O2 0.050(9) 0.035(8) 0.031(5) 0.006(5) -0.002(5) 0.014(7)
O3 0.035(7) 0.038(7) 0.039(5) 0.005(5) -0.008(4) -0.004(6)
O4 0.046(7) 0.052(9) 0.023(5) -0.002(6) 0.002(5) -0.009(7)
Se1 0.0320(13) 0.0358(12) 0.0238(8) -0.0026(8) 0.0010(8) 0.0037(10)
Se2 0.0339(13) 0.0356(12) 0.0243(8) -0.0017(8) 0.0014(8) 0.0063(11)
C1 0.043(14) 0.052(12) 0.023(6) -0.001(6) -0.001(7) -0.008(10)
C2 0.032(13) 0.048(10) 0.034(7) 0.008(7) -0.005(8) 0.013(10)
C3 0.054(15) 0.042(10) 0.020(7) -0.002(7) 0.006(8) 0.001(10)
C4 0.046(14) 0.022(9) 0.030(8) -0.004(6) 0.003(8) 0.018(8)
C5 0.041(13) 0.033(9) 0.020(7) -0.003(6) -0.015(7) 0.002(9)
C6 0.048(14) 0.048(11) 0.019(6) -0.008(7) 0.000(7) 0.000(10)
C7 0.033(12) 0.026(9) 0.035(7) -0.006(6) -0.001(7) 0.012(7)
C8 0.051(15) 0.033(10) 0.025(7) -0.007(6) -0.002(7) 0.008(9)
C9 0.028(12) 0.029(9) 0.025(7) -0.012(6) -0.002(7) 0.016(8)
C10 0.037(13) 0.032(10) 0.037(8) -0.008(7) 0.006(8) 0.009(9)
C11 0.029(12) 0.039(10) 0.028(8) -0.007(6) -0.005(7) 0.006(8)
C12 0.044(14) 0.035(10) 0.034(8) 0.000(7) -0.009(8) 0.002(9)
C13 0.049(13) 0.018(9) 0.026(6) 0.007(6) 0.005(7) 0.016(8)
C14 0.051(15) 0.048(13) 0.036(9) 0.001(8) -0.005(9) 0.034(11)
C15 0.031(10) 0.051(14) 0.044(8) 0.014(9) 0.000(7) -0.002(10)
C16 0.035(10) 0.030(12) 0.050(10) 0.000(8) 0.011(8) 0.003(9)

loop_
_atom_type_symbol
_atom_type_description
_atom_type_scat_dispersion_real
_atom_type_scat_dispersion_imag
_atom_type_scat_source
C C 0.0033 0.0016 'International Tables Vol C Tables 4.2.6.8 and 6.1.1.4'
H H 0.0000 0.0000 'International Tables Vol C Tables 4.2.6.8 and 6.1.1.4'
Se Se -0.0929 2.2259 'International Tables Vol C Tables 4.2.6.8 and 6.1.1.4'
O O 0.0106 0.0060 'International Tables Vol C Tables 4.2.6.8 and 6.1.1.4'
Pd Pd -0.9988 1.0072 'International Tables Vol C Tables 4.2.6.8 and 6.1.1.4'

loop_
_geom_angle_atom_site_label_1
_geom_angle_atom_site_label_2
_geom_angle_atom_site_label_3
_geom_angle
_geom_angle_site_symmetry_1
_geom_angle_site_symmetry_3
_geom_angle_publ_flag
O3 Pd1 O1 92.8(6) . . ?
O3 Pd1 Se1 174.7(4) . . ?
O1 Pd1 Se1 92.4(4) . . ?
O3 Pd1 Se2 91.8(4) . . ?
O1 Pd1 Se2 174.5(4) . . ?
Se1 Pd1 Se2 83.00(9) . . ?
O3 Pd1 Pd2 80.6(3) . . ?
O1 Pd1 Pd2 82.0(3) . . ?
Se1 Pd1 Pd2 101.25(7) . . ?
Se2 Pd1 Pd2 101.79(7) . . ?
O3 Pd1 Pd2 132.8(4) . 3 ?
O1 Pd1 Pd2 132.7(4) . 3 ?
Se1 Pd1 Pd2 42.51(6) . 3 ?
Se2 Pd1 Pd2 43.79(7) . 3 ?
Pd2 Pd1 Pd2 92.40(6) . 3 ?
O2 Pd2 O4 90.6(6) . . ?
O2 Pd2 Se1 177.6(4) . 3 ?
O4 Pd2 Se1 91.5(4) . 3 ?
O2 Pd2 Se2 95.4(4) . 3 ?
O4 Pd2 Se2 174.0(4) . 3 ?
Se1 Pd2 Se2 82.54(9) 3 3 ?
O2 Pd2 Pd1 81.4(3) . . ?
O4 Pd2 Pd1 82.5(3) . . ?
Se1 Pd2 Pd1 97.72(7) 3 . ?
Se2 Pd2 Pd1 98.10(7) 3 . ?
C13 O1 Pd1 125.5(11) . . ?
C13 O2 Pd2 125.1(11) . . ?
C15 O3 Pd1 128.2(13) . . ?
C15 O4 Pd2 125.3(12) . . ?
C1 Se1 Pd2 102.3(7) . 3 ?
C1 Se1 Pd1 105.9(7) . . ?
Pd2 Se1 Pd1 94.67(9) 3 . ?
C7 Se2 Pd1 93.6(6) . . ?
C7 Se2 Pd2 108.8(7) . 3 ?
Pd1 Se2 Pd2 93.22(9) . 3 ?
C6 C1 C2 119.2(16) . . ?
C6 C1 Se1 121.7(16) . . ?
C2 C1 Se1 118.9(16) . . ?
C3 C2 C1 120(2) . . ?
C3 C2 H011 120.2 . . ?
C1 C2 H011 120.2 . . ?
C2 C3 C4 121(2) . . ?
C2 C3 H015 119.3 . . ?
C4 C3 H015 119.3 . . ?
C5 C4 C3 118.4(16) . . ?
C5 C4 H006 120.8 . . ?
C3 C4 H006 120.8 . . ?
C4 C5 C6 121.6(19) . . ?
C4 C5 H013 119.2 . . ?
C6 C5 H013 119.2 . . ?
C1 C6 C5 120(2) . . ?
C1 C6 H003 120.2 . . ?
C5 C6 H003 120.2 . . ?
C12 C7 C8 120.2(16) . . ?
C12 C7 Se2 119.8(14) . . ?
C8 C7 Se2 120.0(16) . . ?
C9 C8 C7 117(2) . . ?
C9 C8 H005 121.5 . . ?
C7 C8 H005 121.5 . . ?
C8 C9 C10 122.2(18) . . ?
C8 C9 H010 118.9 . . ?
C10 C9 H010 118.9 . . ?
C11 C10 C9 120.9(17) . . ?
C11 C10 H014 119.6 . . ?
C9 C10 H014 119.6 . . ?
C10 C11 C12 118(2) . . ?
C10 C11 H018 120.8 . . ?
C12 C11 H018 120.8 . . ?
C7 C12 C11 121.2(18) . . ?
C7 C12 H019 119.4 . . ?
C11 C12 H019 119.4 . . ?
O1 C13 O2 125.7(17) . . ?
O1 C13 C14 118.5(15) . . ?
O2 C13 C14 115.8(15) . . ?
C13 C14 H01A 109.5 . . ?
C13 C14 H01B 109.5 . . ?
H01A C14 H01B 109.5 . . ?
C13 C14 H01C 109.5 . . ?
H01A C14 H01C 109.5 . . ?
H01B C14 H01C 109.5 . . ?
O4 C15 O3 123(2) . . ?
O4 C15 C16 118.9(17) . . ?
O3 C15 C16 117.9(17) . . ?
C15 C16 H01D 109.5 . . ?
C15 C16 H01E 109.5 . . ?
H01D C16 H01E 109.5 . . ?
C15 C16 H01F 109.5 . . ?
H01D C16 H01F 109.5 . . ?
H01E C16 H01F 109.5 . . ?

loop_
_geom_bond_atom_site_label_1
_geom_bond_atom_site_label_2
_geom_bond_distance
_geom_bond_site_symmetry_2
_geom_bond_publ_flag
Pd1 O3 2.055(15) . ?
Pd1 O1 2.082(14) . ?
Pd1 Se1 2.384(3) . ?
Pd1 Se2 2.388(3) . ?
Pd1 Pd2 2.8641(18) . ?
Pd1 Pd2 3.496(2) 3 ?
Pd2 O2 2.074(14) . ?
Pd2 O4 2.078(15) . ?
Pd2 Se1 2.370(3) 3 ?
Pd2 Se2 2.423(3) 3 ?
O1 C13 1.24(2) . ?
O2 C13 1.31(2) . ?
O3 C15 1.30(2) . ?
O4 C15 1.27(2) . ?
Se1 C1 1.911(16) . ?
Se1 Pd2 2.370(3) 3 ?
Se2 C7 1.922(17) . ?
Se2 Pd2 2.423(3) 3 ?
C1 C6 1.38(3) . ?
C1 C2 1.39(3) . ?
C2 C3 1.39(2) . ?
C2 H011 0.9300 . ?
C3 C4 1.41(3) . ?
C3 H015 0.9300 . ?
C4 C5 1.34(3) . ?
C4 H006 0.9300 . ?
C5 C6 1.43(2) . ?
C5 H013 0.9300 . ?
C6 H003 0.9300 . ?
C7 C12 1.36(3) . ?
C7 C8 1.46(3) . ?
C8 C9 1.39(2) . ?
C8 H005 0.9300 . ?
C9 C10 1.39(3) . ?
C9 H010 0.9300 . ?
C10 C11 1.38(3) . ?
C10 H014 0.9300 . ?
C11 C12 1.43(2) . ?
C11 H018 0.9300 . ?
C12 H019 0.9300 . ?
C13 C14 1.48(3) . ?
C14 H01A 0.9600 . ?
C14 H01B 0.9600 . ?
C14 H01C 0.9600 . ?
C15 C16 1.49(3) . ?
C16 H01D 0.9600 . ?
C16 H01E 0.9600 . ?
C16 H01F 0.9600 . ?

loop_
_geom_torsion_atom_site_label_1
_geom_torsion_atom_site_label_2
_geom_torsion_atom_site_label_3
_geom_torsion_atom_site_label_4
_geom_torsion
_geom_torsion_site_symmetry_1
_geom_torsion_site_symmetry_2
_geom_torsion_site_symmetry_3
_geom_torsion_site_symmetry_4
_geom_torsion_publ_flag
Pd1 Pd2 Pd1 Pd2 0.0 . . 3 3 ?
